data_7218668
loop_
_publ_author_name
'Syssa-Magal\'e, Jean-Laurent'
'Boubekeur, Kamal'
'Leroy, Jacques'
'Chamoreau, Lise-Marie'
'Fave, Claire'
'Sch\"ollhorn, Bernd'

_publ_section_title
;
 Directed synthesis of a halogen-bonded open porphyrin network
;
_journal_issue 45
_journal_name_full CrystEngComm
_journal_page_first 10380
_journal_paper_doi 10.1039/C4CE01704H
_journal_volume 16
_journal_year 2014
_chemical_formula_moiety 'C6 H12 N2, C6 F4 I2'
_chemical_formula_sum 'C12 H12 F4 I2 N2'
_chemical_formula_weight 514.04
_chemical_name_systematic
;
1,4-Diazabicyclo(2.2.2)octane tetrafluoro-1,4-diiodobenzene
;
_space_group_IT_number 2
_symmetry_cell_setting triclinic
_symmetry_space_group_name_Hall '-P 1'
_symmetry_space_group_name_H-M 'P -1'
_atom_sites_solution_hydrogens geom
_atom_sites_solution_primary direct
_atom_sites_solution_secondary difmap
_audit_creation_method SHELXL-97
_cell_angle_alpha 107.204(5)
_cell_angle_beta 92.820(6)
_cell_angle_gamma 105.330(4)
_cell_formula_units_Z 2
_cell_length_a 6.8359(4)
_cell_length_b 10.9401(6)
_cell_length_c 11.4732(7)
_cell_measurement_reflns_used 87
_cell_measurement_temperature 250(2)
_cell_measurement_theta_max 20.5
_cell_measurement_theta_min 5.5
_cell_volume 782.88(9)
_computing_cell_refinement 'Dirax/lsq (Duisenberg & Schreurs, 1989-2000)'
_computing_data_collection 'Collect (Nonius BV, 1997-2000)'
_computing_data_reduction 'EvalCCD (Duisenberg & Schreurs 1990-2000)'
_computing_molecular_graphics 'DIAMOND (Brandenburg, 1999)'
_computing_publication_material 'SHELXL-97 (Sheldrick, 1997)'
_computing_structure_refinement 'SHELXL-97 (Sheldrick, 1997)'
_computing_structure_solution 'SIR97 (Giacovazzo et al, 1997)'
_diffrn_ambient_temperature 250(2)
_diffrn_detector_area_resol_mean 9
_diffrn_measured_fraction_theta_full 0.995
_diffrn_measured_fraction_theta_max 0.995
_diffrn_measurement_device_type KappaCCD
_diffrn_measurement_method 'CCD rotation images, thick slices'
_diffrn_radiation_monochromator graphite
_diffrn_radiation_source 'fine-focus sealed tube'
_diffrn_radiation_type MoK\a
_diffrn_radiation_wavelength 0.71073
_diffrn_reflns_av_R_equivalents 0.0462
_diffrn_reflns_av_sigmaI/netI 0.0555
_diffrn_reflns_limit_h_max 9
_diffrn_reflns_limit_h_min -9
_diffrn_reflns_limit_k_max 15
_diffrn_reflns_limit_k_min -15
_diffrn_reflns_limit_l_max 16
_diffrn_reflns_limit_l_min -16
_diffrn_reflns_number 14490
_diffrn_reflns_theta_full 29.99
_diffrn_reflns_theta_max 29.99
_diffrn_reflns_theta_min 3.12
_diffrn_standards_decay_% 0
_diffrn_standards_number 0
_exptl_absorpt_coefficient_mu 4.049
_exptl_absorpt_correction_T_max 0.924
_exptl_absorpt_correction_T_min 0.613
_exptl_absorpt_correction_type multi-scan
_exptl_absorpt_process_details
; 
R.H. Blessing, Acta Cryst. (1995), A51, 33-38
;
_exptl_crystal_colour colorless
_exptl_crystal_density_diffrn 2.181
_exptl_crystal_density_meas ?
_exptl_crystal_density_method 'not measured'
_exptl_crystal_description needle
_exptl_crystal_F_000 480
_exptl_crystal_recrystallization_method
'exposing equimolar solutions of the respective XB donor and acceptor molecules in chloroform to a saturated atmosphere of n-pentane at room temperature. '
_exptl_crystal_size_max 0.15
_exptl_crystal_size_mid 0.05
_exptl_crystal_size_min 0.04
_refine_diff_density_max 0.569
_refine_diff_density_min -0.714
_refine_diff_density_rms 0.129
_refine_ls_extinction_coef 0.0127(6)
_refine_ls_extinction_expression Fc^*^=kFc[1+0.001xFc^2^\l^3^/sin(2\q)]^-1/4^
_refine_ls_extinction_method SHELXL
_refine_ls_goodness_of_fit_ref 0.990
_refine_ls_hydrogen_treatment constr
_refine_ls_matrix_type full
_refine_ls_number_parameters 182
_refine_ls_number_reflns 4547
_refine_ls_number_restraints 0
_refine_ls_restrained_S_all 0.990
_refine_ls_R_factor_all 0.0680
_refine_ls_R_factor_gt 0.0337
_refine_ls_shift/su_max 0.001
_refine_ls_shift/su_mean 0.000
_refine_ls_structure_factor_coef Fsqd
_refine_ls_weighting_details 'calc w=1/[\s^2^(Fo^2^)+(0.0337P)^2^+0.0000P] where P=(Fo^2^+2Fc^2^)/3'
_refine_ls_weighting_scheme calc
_refine_ls_wR_factor_gt 0.0667
_refine_ls_wR_factor_ref 0.0756
_reflns_number_gt 3082
_reflns_number_total 4547
_reflns_threshold_expression >2sigma(I)
_cod_data_source_file c4ce01704h2.cif
_cod_data_source_block smjl1505
_cod_depositor_comments
;
The following automatic conversions were performed:

'_exptl_crystal_density_meas' value 'not measured' was changed to '?'
- the value is perceived as not measured.

Automatic conversion script
Id: cif_fix_values 3008 2015-01-20 13:52:24Z robertas 
;
_cod_original_sg_symbol_Hall -P1
_cod_database_code 7218668

loop_
_symmetry_equiv_pos_as_xyz
'x, y, z'
'-x, -y, -z'

loop_
_atom_site_label
_atom_site_type_symbol
_atom_site_fract_x
_atom_site_fract_y
_atom_site_fract_z
_atom_site_U_iso_or_equiv
_atom_site_adp_type
_atom_site_occupancy
_atom_site_symmetry_multiplicity
_atom_site_calc_flag
_atom_site_refinement_flags
I1 I 1.24625(3) 0.44439(2) 0.23101(2) 0.03592(9) Uani 1 1 d .
I2 I 0.28664(3) 0.02319(2) 0.26611(2) 0.03605(9) Uani 1 1 d .
F1 F 1.0642(3) 0.3331(3) 0.4469(2) 0.0546(7) Uani 1 1 d .
F2 F 0.7021(3) 0.1770(2) 0.46141(18) 0.0491(6) Uani 1 1 d .
F3 F 0.4715(3) 0.1341(2) 0.05230(19) 0.0484(6) Uani 1 1 d .
F4 F 0.8374(3) 0.2855(2) 0.03630(19) 0.0498(6) Uani 1 1 d .
C1 C 0.9638(5) 0.3124(4) 0.2407(3) 0.0319(8) Uani 1 1 d .
C2 C 0.9206(5) 0.2827(4) 0.3466(3) 0.0322(8) Uani 1 1 d .
C3 C 0.7308(5) 0.2030(4) 0.3551(3) 0.0322(8) Uani 1 1 d .
C4 C 0.5743(5) 0.1498(3) 0.2575(3) 0.0297(8) Uani 1 1 d .
C5 C 0.6185(5) 0.1807(4) 0.1508(3) 0.0306(8) Uani 1 1 d .
C6 C 0.8082(5) 0.2578(4) 0.1425(3) 0.0310(8) Uani 1 1 d .
N1 N 0.5977(4) 0.6413(3) 0.2332(3) 0.0321(7) Uani 1 1 d .
N2 N 0.9192(4) 0.8356(3) 0.2599(3) 0.0319(7) Uani 1 1 d .
C7 C 0.6220(6) 0.7449(4) 0.3536(3) 0.0393(9) Uani 1 1 d .
H7A H 0.6284 0.7061 0.4190 0.047 Uiso 1 1 calc R
H7B H 0.5049 0.7796 0.3588 0.047 Uiso 1 1 calc R
C8 C 0.8195(6) 0.8594(4) 0.3696(3) 0.0409(9) Uani 1 1 d .
H8A H 0.7866 0.9434 0.3856 0.049 Uiso 1 1 calc R
H8B H 0.9120 0.8665 0.4397 0.049 Uiso 1 1 calc R
C9 C 0.5834(6) 0.7027(4) 0.1371(3) 0.0417(10) Uani 1 1 d .
H9A H 0.4637 0.7348 0.1415 0.050 Uiso 1 1 calc R
H9B H 0.5680 0.6365 0.0567 0.050 Uiso 1 1 calc R
C10 C 0.7780(6) 0.8207(4) 0.1534(3) 0.0386(9) Uani 1 1 d .
H10A H 0.8445 0.8043 0.0799 0.046 Uiso 1 1 calc R
H10B H 0.7404 0.9026 0.1651 0.046 Uiso 1 1 calc R
C11 C 0.7785(6) 0.5936(4) 0.2255(4) 0.0410(9) Uani 1 1 d .
H11A H 0.7643 0.5253 0.1465 0.049 Uiso 1 1 calc R
H11B H 0.7906 0.5539 0.2898 0.049 Uiso 1 1 calc R
C12 C 0.9728(6) 0.7104(4) 0.2402(4) 0.0401(9) Uani 1 1 d .
H12A H 1.0681 0.7190 0.3097 0.048 Uiso 1 1 calc R
H12B H 1.0391 0.6922 0.1667 0.048 Uiso 1 1 calc R

loop_
_atom_site_aniso_label
_atom_site_aniso_U_11
_atom_site_aniso_U_22
_atom_site_aniso_U_33
_atom_site_aniso_U_23
_atom_site_aniso_U_13
_atom_site_aniso_U_12
I1 0.02333(13) 0.03806(15) 0.04421(17) 0.01624(12) 0.00577(10) 0.00177(11)
I2 0.02427(13) 0.03743(15) 0.04350(16) 0.01588(11) 0.00531(10) 0.00075(11)
F1 0.0322(13) 0.0759(17) 0.0417(13) 0.0245(13) -0.0121(10) -0.0103(12)
F2 0.0416(14) 0.0701(16) 0.0343(12) 0.0277(12) 0.0055(10) 0.0019(12)
F3 0.0357(13) 0.0566(14) 0.0394(13) 0.0176(11) -0.0134(10) -0.0082(11)
F4 0.0463(14) 0.0627(15) 0.0350(12) 0.0249(11) 0.0027(10) -0.0029(12)
C1 0.0239(18) 0.0311(19) 0.041(2) 0.0160(16) 0.0072(15) 0.0034(15)
C2 0.0244(18) 0.036(2) 0.0315(19) 0.0097(16) -0.0022(15) 0.0023(16)
C3 0.0294(19) 0.038(2) 0.0287(19) 0.0145(16) 0.0032(15) 0.0060(16)
C4 0.0218(17) 0.0284(18) 0.035(2) 0.0092(15) 0.0009(14) 0.0027(15)
C5 0.0242(18) 0.0322(19) 0.0306(19) 0.0097(15) -0.0027(14) 0.0020(15)
C6 0.0306(19) 0.0346(19) 0.0282(18) 0.0158(15) 0.0050(15) 0.0038(16)
N1 0.0249(16) 0.0300(16) 0.0363(17) 0.0108(13) 0.0025(13) -0.0005(13)
N2 0.0227(15) 0.0292(16) 0.0396(17) 0.0136(14) -0.0008(13) -0.0011(13)
C7 0.031(2) 0.046(2) 0.034(2) 0.0079(17) 0.0085(16) 0.0060(18)
C8 0.038(2) 0.036(2) 0.037(2) 0.0042(17) 0.0019(17) -0.0001(18)
C9 0.033(2) 0.051(2) 0.036(2) 0.0155(19) -0.0074(17) 0.0044(19)
C10 0.031(2) 0.045(2) 0.041(2) 0.0221(19) -0.0011(17) 0.0057(18)
C11 0.033(2) 0.033(2) 0.053(2) 0.0119(18) 0.0035(18) 0.0046(17)
C12 0.0251(19) 0.043(2) 0.053(3) 0.018(2) 0.0064(17) 0.0085(17)

loop_
_atom_type_symbol
_atom_type_description
_atom_type_scat_dispersion_real
_atom_type_scat_dispersion_imag
_atom_type_scat_source
C C 0.0033 0.0016 'International Tables Vol C Tables 4.2.6.8 and 6.1.1.4'
H H 0.0000 0.0000 'International Tables Vol C Tables 4.2.6.8 and 6.1.1.4'
F F 0.0171 0.0103 'International Tables Vol C Tables 4.2.6.8 and 6.1.1.4'
I I -0.4742 1.8119 'International Tables Vol C Tables 4.2.6.8 and 6.1.1.4'
N N 0.0061 0.0033 'International Tables Vol C Tables 4.2.6.8 and 6.1.1.4'

loop_
_geom_angle_atom_site_label_1
_geom_angle_atom_site_label_2
_geom_angle_atom_site_label_3
_geom_angle
C2 C1 C6 116.5(3)
C2 C1 I1 122.1(3)
C6 C1 I1 121.3(2)
F1 C2 C1 120.0(3)
F1 C2 C3 118.0(3)
C1 C2 C3 121.9(3)
F2 C3 C4 120.1(3)
F2 C3 C2 118.2(3)
C4 C3 C2 121.6(3)
C3 C4 C5 116.2(3)
C3 C4 I2 122.4(2)
C5 C4 I2 121.4(2)
F3 C5 C6 118.7(3)
F3 C5 C4 119.5(3)
C6 C5 C4 121.8(3)
F4 C6 C5 118.1(3)
F4 C6 C1 119.9(3)
C5 C6 C1 121.9(3)
C11 N1 C9 109.0(3)
C11 N1 C7 108.9(3)
C9 N1 C7 108.1(3)
C8 N2 C10 109.6(3)
C8 N2 C12 108.3(3)
C10 N2 C12 108.5(3)
N1 C7 C8 109.8(3)
N1 C7 H7A 109.7
C8 C7 H7A 109.7
N1 C7 H7B 109.7
C8 C7 H7B 109.7
H7A C7 H7B 108.2
N2 C8 C7 110.7(3)
N2 C8 H8A 109.5
C7 C8 H8A 109.5
N2 C8 H8B 109.5
C7 C8 H8B 109.5
H8A C8 H8B 108.1
N1 C9 C10 110.2(3)
N1 C9 H9A 109.6
C10 C9 H9A 109.6
N1 C9 H9B 109.6
C10 C9 H9B 109.6
H9A C9 H9B 108.1
N2 C10 C9 110.0(3)
N2 C10 H10A 109.7
C9 C10 H10A 109.7
N2 C10 H10B 109.7
C9 C10 H10B 109.7
H10A C10 H10B 108.2
N1 C11 C12 110.3(3)
N1 C11 H11A 109.6
C12 C11 H11A 109.6
N1 C11 H11B 109.6
C12 C11 H11B 109.6
H11A C11 H11B 108.1
N2 C12 C11 110.2(3)
N2 C12 H12A 109.6
C11 C12 H12A 109.6
N2 C12 H12B 109.6
C11 C12 H12B 109.6
H12A C12 H12B 108.1

loop_
_geom_bond_atom_site_label_1
_geom_bond_atom_site_label_2
_geom_bond_distance
I1 C1 2.114(3)
I2 C4 2.111(3)
F1 C2 1.349(4)
F2 C3 1.344(4)
F3 C5 1.351(4)
F4 C6 1.351(3)
C1 C2 1.374(5)
C1 C6 1.380(5)
C2 C3 1.385(4)
C3 C4 1.380(5)
C4 C5 1.389(4)
C5 C6 1.372(4)
N1 C11 1.460(5)
N1 C9 1.462(4)
N1 C7 1.474(4)
N2 C8 1.449(4)
N2 C10 1.461(4)
N2 C12 1.467(5)
C7 C8 1.540(5)
C7 H7A 0.9700
C7 H7B 0.9700
C8 H8A 0.9700
C8 H8B 0.9700
C9 C10 1.548(5)
C9 H9A 0.9700
C9 H9B 0.9700
C10 H10A 0.9700
C10 H10B 0.9700
C11 C12 1.542(5)
C11 H11A 0.9700
C11 H11B 0.9700
C12 H12A 0.9700
C12 H12B 0.9700
